data_7023236
loop_
_publ_author_name
'Sivaram, Haresh'
'Tan, Jackie'
'Huynh, Han Vinh'

_publ_section_title
;
 Cationic gold(I) heteroleptic complexes bearing a pyrazole-derived
 N-heterocyclic carbene: syntheses, characterizations, and cytotoxic
 activities.
;
_journal_issue 34
_journal_name_full 'Dalton transactions (Cambridge, England : 2003)'
_journal_page_first 12421
_journal_page_last 12428
_journal_paper_doi 10.1039/c3dt51071a
_journal_volume 42
_journal_year 2013
_chemical_formula_sum 'C29 H31 Au F6 N2 O3 P2'
_chemical_formula_weight 828.46
_chemical_name_systematic
; 
 ? 
;
_space_group_IT_number 19
_symmetry_cell_setting orthorhombic
_symmetry_space_group_name_Hall 'P 2ac 2ab'
_symmetry_space_group_name_H-M 'P 21 21 21'
_atom_sites_solution_hydrogens geom
_atom_sites_solution_primary direct
_atom_sites_solution_secondary difmap
_audit_creation_method SHELXL-97
_cell_angle_alpha 90.00
_cell_angle_beta 90.00
_cell_angle_gamma 90.00
_cell_formula_units_Z 4
_cell_length_a 10.5523(6)
_cell_length_b 14.9858(8)
_cell_length_c 19.0095(10)
_cell_measurement_reflns_used 3078
_cell_measurement_temperature 100(2)
_cell_measurement_theta_max 21.77
_cell_measurement_theta_min 2.21
_cell_volume 3006.1(3)
_computing_cell_refinement 'Bruker SMART'
_computing_data_collection 'Bruker SMART'
_computing_data_reduction 'Bruker SAINT'
_computing_molecular_graphics 'Bruker SHELXTL'
_computing_publication_material 'Bruker SHELXTL'
_computing_structure_refinement 'SHELXL-97 (Sheldrick, 1997)'
_computing_structure_solution 'SHELXS-97 (Sheldrick, 1990)'
_diffrn_ambient_temperature 100(2)
_diffrn_measured_fraction_theta_full 1.000
_diffrn_measured_fraction_theta_max 1.000
_diffrn_measurement_device_type 'CCD area detector'
_diffrn_measurement_method 'phi and omega scans'
_diffrn_radiation_monochromator graphite
_diffrn_radiation_source 'fine-focus sealed tube'
_diffrn_radiation_type MoK\a
_diffrn_radiation_wavelength 0.71073
_diffrn_reflns_av_R_equivalents 0.0663
_diffrn_reflns_av_unetI/netI 0.0827
_diffrn_reflns_limit_h_max 13
_diffrn_reflns_limit_h_min -13
_diffrn_reflns_limit_k_max 19
_diffrn_reflns_limit_k_min -19
_diffrn_reflns_limit_l_max 24
_diffrn_reflns_limit_l_min -19
_diffrn_reflns_number 20768
_diffrn_reflns_theta_full 27.50
_diffrn_reflns_theta_max 27.50
_diffrn_reflns_theta_min 2.14
_exptl_absorpt_coefficient_mu 5.072
_exptl_absorpt_correction_T_max 0.6871
_exptl_absorpt_correction_T_min 0.4793
_exptl_absorpt_correction_type multi-scan
_exptl_absorpt_process_details 'Sadabs, (Sheldrick 2008)'
_exptl_crystal_colour Colourless
_exptl_crystal_density_diffrn 1.831
_exptl_crystal_density_meas ?
_exptl_crystal_density_method 'not measured'
_exptl_crystal_description Block
_exptl_crystal_F_000 1624
_exptl_crystal_size_max 0.17
_exptl_crystal_size_mid 0.11
_exptl_crystal_size_min 0.08
_refine_diff_density_max 2.037
_refine_diff_density_min -1.176
_refine_diff_density_rms 0.158
_refine_ls_abs_structure_details 'Flack H D (1983), Acta Cryst. A39, 876-881'
_refine_ls_abs_structure_Flack 0.011(8)
_refine_ls_extinction_method none
_refine_ls_goodness_of_fit_ref 1.004
_refine_ls_hydrogen_treatment mixed
_refine_ls_matrix_type full
_refine_ls_number_parameters 376
_refine_ls_number_reflns 6905
_refine_ls_number_restraints 18
_refine_ls_restrained_S_all 1.004
_refine_ls_R_factor_all 0.0514
_refine_ls_R_factor_gt 0.0452
_refine_ls_shift/su_max 0.001
_refine_ls_shift/su_mean 0.000
_refine_ls_structure_factor_coef Fsqd
_refine_ls_weighting_details 'calc w=1/[\s^2^(Fo^2^)+(0.0141P)^2^+0.0000P] where P=(Fo^2^+2Fc^2^)/3'
_refine_ls_weighting_scheme calc
_refine_ls_wR_factor_gt 0.0847
_refine_ls_wR_factor_ref 0.0869
_reflns_number_gt 6248
_reflns_number_total 6905
_reflns_threshold_expression >2sigma(I)
_cod_data_source_file c3dt51071a.txt
_cod_data_source_block Complex(11)
_cod_depositor_comments
;
The following automatic conversions were performed:

'_symmetry_cell_setting' value 'Orthorhombic' changed to
'orthorhombic' according to
/home/saulius/struct/CIF-dictionaries/cif_core.dic dictionary named
'cif_core.dic' version 2.4.2 from
2011-04-26.

'_exptl_absorpt_correction_type' value 'Multi-scan'
changed to 'multi-scan' according to
/home/saulius/struct/CIF-dictionaries/cif_core.dic dictionary named
'cif_core.dic' version 2.4.2 from 2011-04-26.

Automatic conversion script
Id: cif_fix_values 1891 2012-01-12 08:04:46Z andrius 

The following automatic conversions were performed:

'_exptl_crystal_density_meas' value 'Not measured' was changed to '?'
- the value is perceived as not measured.

Automatic conversion script
Id: cif_fix_values 3008 2015-01-20 13:52:24Z robertas 
;
_cod_original_sg_symbol_H-M P2(1)2(1)2(1)
_cod_database_code 7023236

loop_
_symmetry_equiv_pos_as_xyz
'x, y, z'
'-x+1/2, -y, z+1/2'
'-x, y+1/2, -z+1/2'
'x+1/2, -y+1/2, -z'

loop_
_atom_site_label
_atom_site_type_symbol
_atom_site_fract_x
_atom_site_fract_y
_atom_site_fract_z
_atom_site_U_iso_or_equiv
_atom_site_adp_type
_atom_site_occupancy
_atom_site_symmetry_multiplicity
_atom_site_calc_flag
_atom_site_refinement_flags
Au1 Au 0.98988(2) 0.230311(16) 0.256634(12) 0.02084(7) Uani 1 1 d .
P1 P 1.16558(17) 0.30769(13) 0.28281(10) 0.0244(4) Uani 1 1 d .
P2 P 0.2238(2) 0.11652(15) 0.06858(11) 0.0299(5) Uani 1 1 d .
F1 F 0.1711(5) 0.2102(4) 0.0916(3) 0.0711(18) Uani 1 1 d .
F2 F 0.2794(6) 0.0222(3) 0.0473(3) 0.071(2) Uani 1 1 d .
F3 F 0.1610(6) 0.1270(5) -0.0044(3) 0.096(3) Uani 1 1 d .
F4 F 0.0984(4) 0.0700(3) 0.0987(3) 0.0496(13) Uani 1 1 d .
F5 F 0.2913(5) 0.1057(4) 0.1428(3) 0.0654(17) Uani 1 1 d .
F6 F 0.3490(5) 0.1636(3) 0.0398(3) 0.0490(13) Uani 1 1 d .
O1 O 1.1878(4) 0.3964(3) 0.2391(3) 0.0327(12) Uani 1 1 d .
O2 O 1.2945(4) 0.2562(3) 0.2751(3) 0.0343(13) Uani 1 1 d .
O3 O 1.1669(5) 0.3458(3) 0.3612(3) 0.0328(13) Uani 1 1 d .
N1 N 0.7827(5) 0.1468(4) 0.1701(3) 0.0217(13) Uani 1 1 d .
N2 N 0.6671(5) 0.1066(4) 0.1738(3) 0.0209(13) Uani 1 1 d .
C1 C 0.8257(6) 0.1650(4) 0.2354(3) 0.0181(14) Uani 1 1 d .
C2 C 0.7354(6) 0.1322(4) 0.2813(4) 0.0200(15) Uani 1 1 d .
C3 C 0.7341(7) 0.1293(5) 0.3602(4) 0.0278(17) Uani 1 1 d .
H3A H 0.7103 0.1886 0.3790 0.033 Uiso 1 1 calc R
H3B H 0.8199 0.1145 0.3778 0.033 Uiso 1 1 calc R
C4 C 0.6399(7) 0.0596(6) 0.3859(4) 0.0311(19) Uani 1 1 d .
H4A H 0.6759 -0.0007 0.3781 0.037 Uiso 1 1 calc R
H4B H 0.6267 0.0672 0.4371 0.037 Uiso 1 1 calc R
C5 C 0.5137(7) 0.0661(5) 0.3488(3) 0.0303(16) Uani 1 1 d .
H5A H 0.4779 0.1264 0.3564 0.036 Uiso 1 1 calc R
H5B H 0.4544 0.0222 0.3696 0.036 Uiso 1 1 calc R
C6 C 0.5249(6) 0.0489(4) 0.2706(3) 0.0258(15) Uani 1 1 d .
H6A H 0.5325 -0.0161 0.2620 0.031 Uiso 1 1 calc R
H6B H 0.4478 0.0706 0.2464 0.031 Uiso 1 1 calc R
C7 C 0.6385(6) 0.0957(4) 0.2423(4) 0.0218(14) Uani 1 1 d .
C8 C 0.6129(8) 0.0562(5) 0.1146(4) 0.0313(19) Uani 1 1 d .
H8A H 0.5193 0.0573 0.1175 0.038 Uiso 1 1 calc R
H8B H 0.6410 -0.0067 0.1171 0.038 Uiso 1 1 calc R
C9 C 0.6559(8) 0.0976(6) 0.0447(4) 0.045(2) Uani 1 1 d .
H9A H 0.6354 0.0562 0.0058 0.054 Uiso 1 1 calc R
H9B H 0.6086 0.1538 0.0366 0.054 Uiso 1 1 calc R
C10 C 0.7960(8) 0.1171(6) 0.0438(4) 0.039(2) Uani 1 1 d .
H10A H 0.8195 0.1442 -0.0018 0.047 Uiso 1 1 calc R
H10B H 0.8438 0.0606 0.0490 0.047 Uiso 1 1 calc R
C11 C 0.8314(7) 0.1798(5) 0.1029(3) 0.0274(18) Uani 1 1 d .
H11A H 0.9248 0.1853 0.1055 0.033 Uiso 1 1 calc R
H11B H 0.7959 0.2398 0.0933 0.033 Uiso 1 1 calc R
C12 C 1.0754(6) 0.4342(4) 0.2073(4) 0.0218(15) Uani 1 1 d .
C13 C 1.0488(7) 0.4133(5) 0.1390(4) 0.0304(18) Uani 1 1 d .
H13 H 1.1026 0.3750 0.1126 0.036 Uiso 1 1 calc R
C14 C 0.9415(8) 0.4498(6) 0.1097(4) 0.039(2) Uani 1 1 d .
H14 H 0.9214 0.4369 0.0621 0.047 Uiso 1 1 calc R
C15 C 0.8628(8) 0.5044(5) 0.1481(5) 0.0332(19) Uani 1 1 d .
H15 H 0.7891 0.5292 0.1270 0.040 Uiso 1 1 calc R
C16 C 0.8913(8) 0.5230(5) 0.2167(5) 0.033(2) Uani 1 1 d .
H16 H 0.8362 0.5596 0.2437 0.040 Uiso 1 1 calc R
C17 C 1.0005(7) 0.4884(4) 0.2472(4) 0.0278(13) Uani 1 1 d .
H17 H 1.0225 0.5022 0.2944 0.033 Uiso 1 1 calc R
C18 C 1.4146(5) 0.2930(4) 0.2591(3) 0.0218(14) Uani 1 1 d D
C19 C 1.4934(5) 0.3190(4) 0.3127(3) 0.0293(15) Uani 1 1 d D
H19 H 1.4646 0.3174 0.3600 0.035 Uiso 1 1 calc R
C20 C 1.6138(6) 0.3470(5) 0.2975(5) 0.0487(16) Uani 1 1 d D
H20 H 1.6700 0.3644 0.3341 0.058 Uiso 1 1 calc R
C21 C 1.6520(7) 0.3497(5) 0.2287(4) 0.0487(16) Uani 1 1 d D
H21 H 1.7358 0.3683 0.2180 0.058 Uiso 1 1 calc R
C22 C 1.5725(6) 0.3261(5) 0.1748(5) 0.0487(16) Uani 1 1 d D
H22 H 1.6002 0.3301 0.1273 0.058 Uiso 1 1 calc R
C23 C 1.4521(6) 0.2967(5) 0.1902(3) 0.036(2) Uani 1 1 d D
H23 H 1.3959 0.2792 0.1536 0.043 Uiso 1 1 calc R
C24 C 1.0788(7) 0.3094(5) 0.4100(4) 0.0258(16) Uani 1 1 d .
C25 C 0.9825(8) 0.3609(5) 0.4337(3) 0.0355(18) Uani 1 1 d .
H25 H 0.9748 0.4210 0.4184 0.043 Uiso 1 1 calc R
C26 C 0.8958(8) 0.3257(6) 0.4801(4) 0.042(2) Uani 1 1 d .
H26 H 0.8274 0.3614 0.4964 0.051 Uiso 1 1 calc R
C27 C 0.9079(8) 0.2393(6) 0.5029(4) 0.044(2) Uani 1 1 d .
H27 H 0.8476 0.2148 0.5346 0.053 Uiso 1 1 calc R
C28 C 1.0092(9) 0.1875(5) 0.4792(4) 0.0403(19) Uani 1 1 d .
H28 H 1.0186 0.1279 0.4955 0.048 Uiso 1 1 calc R
C29 C 1.0969(7) 0.2227(6) 0.4318(4) 0.0315(17) Uani 1 1 d .
H29 H 1.1663 0.1882 0.4152 0.038 Uiso 1 1 calc R

loop_
_atom_site_aniso_label
_atom_site_aniso_U_11
_atom_site_aniso_U_22
_atom_site_aniso_U_33
_atom_site_aniso_U_23
_atom_site_aniso_U_13
_atom_site_aniso_U_12
Au1 0.01460(11) 0.02161(12) 0.02630(13) -0.00041(10) 0.00136(11) -0.00352(10)
P1 0.0154(9) 0.0242(10) 0.0335(10) 0.0039(8) 0.0009(7) -0.0044(8)
P2 0.0303(11) 0.0286(12) 0.0308(12) 0.0051(9) 0.0014(9) -0.0029(9)
F1 0.049(3) 0.039(4) 0.125(5) 0.004(3) 0.029(3) 0.008(3)
F2 0.081(5) 0.036(3) 0.097(5) -0.007(3) 0.039(4) -0.007(3)
F3 0.083(5) 0.159(7) 0.047(4) 0.033(4) -0.035(3) -0.040(5)
F4 0.033(3) 0.050(3) 0.066(3) 0.010(3) 0.009(2) -0.012(2)
F5 0.057(4) 0.101(5) 0.039(3) 0.015(3) -0.007(3) -0.003(3)
F6 0.043(3) 0.045(3) 0.059(3) -0.001(3) 0.018(2) -0.011(2)
O1 0.017(2) 0.033(3) 0.047(3) 0.003(3) -0.001(3) -0.005(2)
O2 0.018(2) 0.024(3) 0.061(3) 0.010(2) 0.006(2) -0.007(2)
O3 0.030(3) 0.029(3) 0.039(3) -0.002(2) -0.002(2) -0.013(2)
N1 0.018(3) 0.016(3) 0.032(4) -0.001(2) 0.005(3) -0.001(3)
N2 0.021(3) 0.017(3) 0.024(3) 0.000(2) -0.003(2) -0.004(3)
C1 0.018(3) 0.010(3) 0.026(4) -0.001(3) -0.007(3) 0.001(2)
C2 0.019(3) 0.009(3) 0.032(4) -0.003(3) -0.001(3) 0.000(3)
C3 0.021(4) 0.032(5) 0.030(4) 0.001(3) -0.008(3) -0.005(3)
C4 0.026(4) 0.037(5) 0.030(4) 0.003(3) -0.001(3) -0.001(4)
C5 0.029(4) 0.024(4) 0.038(4) 0.003(3) 0.004(4) -0.004(4)
C6 0.021(4) 0.025(3) 0.031(4) 0.001(3) -0.001(3) -0.004(3)
C7 0.022(3) 0.016(3) 0.028(4) 0.005(3) -0.004(3) 0.001(2)
C8 0.030(5) 0.027(5) 0.037(5) -0.006(3) -0.008(3) -0.002(4)
C9 0.038(5) 0.066(7) 0.031(5) -0.005(4) -0.012(4) -0.002(5)
C10 0.042(5) 0.050(6) 0.025(5) -0.001(4) 0.001(4) 0.004(4)
C11 0.022(4) 0.038(5) 0.022(4) 0.008(3) 0.008(3) -0.001(3)
C12 0.014(3) 0.017(4) 0.034(4) 0.009(3) 0.001(3) -0.003(3)
C13 0.038(5) 0.026(4) 0.027(4) 0.001(3) 0.006(3) -0.001(3)
C14 0.038(5) 0.053(6) 0.026(4) 0.006(4) -0.008(4) -0.019(4)
C15 0.019(4) 0.029(5) 0.052(6) 0.014(4) -0.004(4) -0.008(3)
C16 0.027(4) 0.017(4) 0.055(6) 0.006(3) 0.012(4) -0.002(3)
C17 0.026(3) 0.025(3) 0.033(3) -0.001(3) 0.002(4) -0.010(3)
C18 0.015(3) 0.020(3) 0.030(4) 0.005(3) 0.002(3) -0.003(2)
C19 0.025(4) 0.027(4) 0.036(4) 0.010(3) -0.001(4) 0.003(4)
C20 0.026(3) 0.020(2) 0.100(5) 0.016(3) 0.011(3) 0.004(2)
C21 0.026(3) 0.020(2) 0.100(5) 0.016(3) 0.011(3) 0.004(2)
C22 0.026(3) 0.020(2) 0.100(5) 0.016(3) 0.011(3) 0.004(2)
C23 0.049(6) 0.015(4) 0.044(5) -0.001(3) -0.005(4) 0.002(3)
C24 0.026(4) 0.029(4) 0.023(4) -0.008(3) -0.005(3) -0.003(3)
C25 0.044(5) 0.035(4) 0.027(4) 0.001(3) -0.007(4) 0.004(4)
C26 0.041(5) 0.046(6) 0.040(5) 0.001(4) 0.005(4) 0.015(4)
C27 0.044(5) 0.061(6) 0.027(4) 0.008(4) 0.004(3) -0.020(5)
C28 0.047(5) 0.039(5) 0.034(4) 0.006(3) -0.013(5) -0.006(5)
C29 0.026(4) 0.036(5) 0.033(4) -0.003(4) -0.005(3) 0.006(4)

loop_
_atom_type_symbol
_atom_type_description
_atom_type_scat_dispersion_real
_atom_type_scat_dispersion_imag
_atom_type_scat_source
C C 0.0033 0.0016 'International Tables Vol C Tables 4.2.6.8 and 6.1.1.4'
H H 0.0000 0.0000 'International Tables Vol C Tables 4.2.6.8 and 6.1.1.4'
N N 0.0061 0.0033 'International Tables Vol C Tables 4.2.6.8 and 6.1.1.4'
O O 0.0106 0.0060 'International Tables Vol C Tables 4.2.6.8 and 6.1.1.4'
F F 0.0171 0.0103 'International Tables Vol C Tables 4.2.6.8 and 6.1.1.4'
P P 0.1023 0.0942 'International Tables Vol C Tables 4.2.6.8 and 6.1.1.4'
Au Au -2.0133 8.8022 'International Tables Vol C Tables 4.2.6.8 and 6.1.1.4'

loop_
_geom_angle_atom_site_label_1
_geom_angle_atom_site_label_2
_geom_angle_atom_site_label_3
_geom_angle
C1 Au1 P1 177.17(18)
O2 P1 O1 103.6(2)
O2 P1 O3 104.8(3)
O1 P1 O3 100.9(3)
O2 P1 Au1 116.20(19)
O1 P1 Au1 116.07(19)
O3 P1 Au1 113.56(19)
F3 P2 F1 90.5(4)
F3 P2 F2 91.2(4)
F1 P2 F2 178.3(4)
F3 P2 F5 178.7(4)
F1 P2 F5 90.1(4)
F2 P2 F5 88.2(4)
F3 P2 F6 90.1(3)
F1 P2 F6 89.6(3)
F2 P2 F6 90.0(3)
F5 P2 F6 88.8(3)
F3 P2 F4 90.7(3)
F1 P2 F4 89.8(3)
F2 P2 F4 90.5(3)
F5 P2 F4 90.5(3)
F6 P2 F4 179.1(3)
C12 O1 P1 115.2(4)
C18 O2 P1 127.2(4)
C24 O3 P1 117.7(4)
C1 N1 N2 110.1(5)
C1 N1 C11 128.1(6)
N2 N1 C11 120.6(6)
C7 N2 N1 107.8(5)
C7 N2 C8 126.1(6)
N1 N2 C8 122.4(6)
N1 C1 C2 106.1(6)
N1 C1 Au1 124.6(5)
C2 C1 Au1 129.4(5)
C7 C2 C1 108.3(6)
C7 C2 C3 121.3(6)
C1 C2 C3 130.3(6)
C2 C3 C4 110.3(6)
C5 C4 C3 112.5(6)
C4 C5 C6 112.2(6)
C7 C6 C5 109.7(6)
N2 C7 C2 107.8(6)
N2 C7 C6 126.0(6)
C2 C7 C6 126.2(6)
N2 C8 C9 109.9(6)
C10 C9 C8 112.1(7)
C9 C10 C11 110.8(7)
N1 C11 C10 110.5(6)
C17 C12 C13 123.1(7)
C17 C12 O1 118.5(6)
C13 C12 O1 118.4(6)
C12 C13 C14 117.6(7)
C13 C14 C15 121.3(8)
C16 C15 C14 119.6(8)
C15 C16 C17 120.3(8)
C12 C17 C16 118.1(7)
C23 C18 C19 121.6(6)
C23 C18 O2 118.6(5)
C19 C18 O2 119.6(5)
C20 C19 C18 119.6(6)
C19 C20 C21 118.9(8)
C20 C21 C22 121.8(8)
C21 C22 C23 119.3(8)
C18 C23 C22 118.9(7)
C25 C24 C29 122.8(7)
C25 C24 O3 119.3(7)
C29 C24 O3 117.9(7)
C24 C25 C26 119.7(8)
C27 C26 C25 120.1(8)
C26 C27 C28 119.7(8)
C29 C28 C27 120.4(8)
C24 C29 C28 117.3(7)

loop_
_geom_bond_atom_site_label_1
_geom_bond_atom_site_label_2
_geom_bond_distance
Au1 C1 2.030(6)
Au1 P1 2.2426(18)
P1 O2 1.571(5)
P1 O1 1.586(5)
P1 O3 1.596(5)
P2 F3 1.546(5)
P2 F1 1.573(6)
P2 F2 1.583(6)
P2 F5 1.589(5)
P2 F6 1.595(5)
P2 F4 1.601(5)
O1 C12 1.446(8)
O2 C18 1.415(7)
O3 C24 1.422(8)
N1 C1 1.349(8)
N1 N2 1.362(8)
N1 C11 1.463(8)
N2 C7 1.347(8)
N2 C8 1.471(9)
C1 C2 1.382(9)
C2 C7 1.376(9)
C2 C3 1.502(9)
C3 C4 1.522(10)
C4 C5 1.510(10)
C5 C6 1.513(9)
C6 C7 1.490(9)
C8 C9 1.536(11)
C9 C10 1.507(11)
C10 C11 1.511(10)
C12 C17 1.363(10)
C12 C13 1.365(10)
C13 C14 1.375(11)
C14 C15 1.376(11)
C15 C16 1.368(12)
C16 C17 1.390(10)
C18 C23 1.371(4)
C18 C19 1.371(4)
C19 C20 1.370(4)
C20 C21 1.370(4)
C21 C22 1.370(4)
C22 C23 1.376(4)
C24 C25 1.354(10)
C24 C29 1.377(10)
C25 C26 1.376(11)
C26 C27 1.372(12)
C27 C28 1.397(12)
C28 C29 1.396(10)
